data_4306104
loop_
_publ_author_name
'Ying-Bing Lu'
'Ming-Sheng Wang'
'Wei-Wei Zhou'
'Gang Xu'
'Guo-Cong Guo'
'Jin-Shun Huang'

_publ_section_title
;
Novel 3-D PtS-like Tetrazolate-Bridged Manganese(II) Complex Exhibiting
Spin-Canted Antiferromagnetism and Field-Induced Spin-Flop Transition
;
_journal_name_full 'Inorganic Chemistry'
_journal_page_first 8935
_journal_page_last 8942
_journal_paper_doi 10.1021/ic801026y
_journal_volume 47
_journal_year 2008
_chemical_formula_moiety Mn3(C8N36O6H18)
_chemical_formula_sum 'C8 H18 Mn3 N36 O6'
_chemical_formula_weight 879.40
_chemical_melting_point ?
_chemical_name_common Mn3(C8N36O6H18)
_chemical_name_systematic Mn3(C8N36O6H18)
_space_group_IT_number 72
_symmetry_cell_setting orthorhombic
_symmetry_space_group_name_Hall '-I 2 2c'
_symmetry_space_group_name_H-M 'I b a m'
_atom_sites_solution_hydrogens geom
_atom_sites_solution_primary direct
_atom_sites_solution_secondary difmap
_audit_creation_method SHELXL-97
_cell_angle_alpha 90.00
_cell_angle_beta 90.00
_cell_angle_gamma 90.00
_cell_formula_units_Z 4
_cell_length_a 9.286(3)
_cell_length_b 11.406(4)
_cell_length_c 25.703(8)
_cell_measurement_temperature 293(2)
_cell_volume 2722.4(16)
_computing_cell_refinement 'CrystalClear (Rigaku Corp., 2002)'
_computing_data_collection 'CrystalClear (Rigaku Corp., 2002)'
_computing_data_reduction 'CrystalClear (Rigaku Corp., 2002)'
_computing_molecular_graphics 'Bruker SHELXTL'
_computing_publication_material 'Siemens SHELXTL^TM^ 5'
_computing_structure_refinement 'Siemens SHELXTL^TM^ 5'
_computing_structure_solution 'Siemens SHELXTL^TM^ 5'
_diffrn_ambient_temperature 293(2)
_diffrn_measured_fraction_theta_full 0.985
_diffrn_measured_fraction_theta_max 0.985
_diffrn_measurement_device_type 'Rigaku Mercury CCD'
_diffrn_measurement_method \w
_diffrn_radiation_monochromator graphite
_diffrn_radiation_source 'fine-focus sealed tube'
_diffrn_radiation_type MoK\a
_diffrn_radiation_wavelength 0.71073
_diffrn_reflns_av_R_equivalents 0.0138
_diffrn_reflns_av_sigmaI/netI 0.0085
_diffrn_reflns_limit_h_max 11
_diffrn_reflns_limit_h_min -11
_diffrn_reflns_limit_k_max 13
_diffrn_reflns_limit_k_min -10
_diffrn_reflns_limit_l_max 30
_diffrn_reflns_limit_l_min -30
_diffrn_reflns_number 8344
_diffrn_reflns_theta_full 25.33
_diffrn_reflns_theta_max 25.33
_diffrn_reflns_theta_min 3.17
_exptl_absorpt_coefficient_mu 1.479
_exptl_absorpt_correction_T_max 1.0000
_exptl_absorpt_correction_T_min 0.7170
_exptl_absorpt_correction_type multi-scan
_exptl_absorpt_process_details 'Sphere (Rigaku CrystalClear)'
_exptl_crystal_colour 'pale red'
_exptl_crystal_density_diffrn 2.146
_exptl_crystal_density_meas ?
_exptl_crystal_density_method .
_exptl_crystal_description blcok
_exptl_crystal_F_000 1764
_exptl_crystal_size_max 0.30
_exptl_crystal_size_mid 0.20
_exptl_crystal_size_min 0.20
_refine_diff_density_max 0.594
_refine_diff_density_min -0.640
_refine_diff_density_rms 0.074
_refine_ls_extinction_coef 0.0067(13)
_refine_ls_extinction_expression Fc^*^=kFc[1+0.001xFc^2^\l^3^/sin(2\q)]^-1/4^
_refine_ls_extinction_method SHELXL
_refine_ls_goodness_of_fit_ref 0.981
_refine_ls_hydrogen_treatment mixed
_refine_ls_matrix_type full
_refine_ls_number_parameters 134
_refine_ls_number_reflns 1262
_refine_ls_number_restraints 4
_refine_ls_restrained_S_all 0.980
_refine_ls_R_factor_all 0.0305
_refine_ls_R_factor_gt 0.0303
_refine_ls_shift/su_max 0.000
_refine_ls_shift/su_mean 0.000
_refine_ls_structure_factor_coef Fsqd
_refine_ls_weighting_details 'calc w=1/[\s^2^(Fo^2^)+(0.1400P)^2^+0.0000P] where P=(Fo^2^+2Fc^2^)/3'
_refine_ls_weighting_scheme calc
_refine_ls_wR_factor_gt 0.1369
_refine_ls_wR_factor_ref 0.1380
_reflns_number_gt 1246
_reflns_number_total 1262
_reflns_threshold_expression >2sigma(I)
_cod_data_source_file ic801026y_si_002_1.cif
_cod_data_source_block 72
_cod_depositor_comments
;
The following automatic conversions were performed:
'_exptl_absorpt_correction_type' value 'Multi-scan' changed to
'multi-scan' according to
'/home/saulius/struct/CIF-dictionaries/cif_core.dic' dictionary named
'cif_core.dic' version 2.4.1 from 2010-06-29.

Automatic conversion script
Id: cif_fix_enum 1527 2010-12-29 10:47:43Z saulius 

The following automatic conversions were performed:

'_chemical_melting_point' value 'not measured' was changed to '?' -
the value is undefined or not given.

Automatic conversion script
Id: cif_fix_values 1646 2011-03-28 12:23:43Z adriana 
;
_cod_original_cell_volume 2722.5(15)
_cod_database_code 4306104

loop_
_symmetry_equiv_pos_as_xyz
'x, y, z'
'-x, -y, z'
'-x+1/2, y+1/2, -z'
'x+1/2, -y+1/2, -z'
'x+1/2, y+1/2, z+1/2'
'-x+1/2, -y+1/2, z+1/2'
'-x+1, y+1, -z+1/2'
'x+1, -y+1, -z+1/2'
'-x, -y, -z'
'x, y, -z'
'x-1/2, -y-1/2, z'
'-x-1/2, y-1/2, z'
'-x+1/2, -y+1/2, -z+1/2'
'x+1/2, y+1/2, -z+1/2'
'x, -y, z+1/2'
'-x, y, z+1/2'

loop_
_atom_site_label
_atom_site_type_symbol
_atom_site_fract_x
_atom_site_fract_y
_atom_site_fract_z
_atom_site_U_iso_or_equiv
_atom_site_adp_type
_atom_site_occupancy
_atom_site_symmetry_multiplicity
_atom_site_calc_flag
_atom_site_refinement_flags
_atom_site_disorder_assembly
_atom_site_disorder_group
Mn1 Mn 0.0000 0.5000 0.0000 0.0132(3) Uani 1 4 d S . .
Mn2 Mn 0.5000 0.5000 0.176271(13) 0.0132(3) Uani 1 2 d S . .
N1 N 0.33489(14) 0.43581(12) 0.11825(5) 0.0157(4) Uani 1 1 d . . .
N2 N 0.24409(16) 0.50344(10) 0.09019(6) 0.0160(5) Uani 1 1 d . . .
N3 N 0.16391(13) 0.43645(13) 0.06099(5) 0.0184(4) Uani 1 1 d . . .
N4 N 0.19808(15) 0.32308(11) 0.06762(5) 0.0182(4) Uani 1 1 d . . .
N5 N 0.36353(15) 0.22502(12) 0.12157(5) 0.0173(4) Uani 1 1 d . . .
H5A H 0.3324 0.1598 0.1091 0.021 Uiso 1 1 calc R . .
N6 N 0.52328(16) 0.12043(17) 0.17635(5) 0.0147(4) Uani 1 1 d . . .
H6A H 0.4975 0.0504 0.1682 0.018 Uiso 1 1 calc R . .
N7 N 0.62781(14) 0.15201(12) 0.21091(5) 0.0178(4) Uani 1 1 d . . .
N8 N 0.63446(15) 0.26468(13) 0.21259(5) 0.0196(4) Uani 1 1 d . . .
N9 N 0.53582(18) 0.31197(12) 0.17922(5) 0.0149(4) Uani 1 1 d . . .
C1 C 0.30252(17) 0.32608(13) 0.10349(6) 0.0138(4) Uani 1 1 d . . .
C2 C 0.46943(19) 0.21984(15) 0.15776(6) 0.0132(4) Uani 1 1 d . . .
O1 O 0.3486(2) 0.5000 0.2500 0.0160(5) Uani 1 2 d S . .
H1A H 0.2485 0.5000 0.2500 0.024 Uiso 1 2 calc SR . .
O1W O -0.1030(3) 0.33254(18) 0.0000 0.0398(6) Uani 1 2 d SD . .
HW1 H -0.1944(11) 0.328(3) 0.0000 0.060 Uiso 1 2 d SD . .
HW2 H -0.080(3) 0.2603(13) 0.0000 0.060 Uiso 1 2 d SD . .
O2W O 0.0452(4) 0.1246(3) 0.0000 0.0674(8) Uani 1 2 d SD . .
HW3 H 0.108(3) 0.152(4) 0.0212(13) 0.101 Uiso 1 1 d D . .

loop_
_atom_site_aniso_label
_atom_site_aniso_U_11
_atom_site_aniso_U_22
_atom_site_aniso_U_33
_atom_site_aniso_U_23
_atom_site_aniso_U_13
_atom_site_aniso_U_12
Mn1 0.0126(5) 0.0130(5) 0.0140(5) 0.000 0.000 0.00228(14)
Mn2 0.0161(4) 0.0081(4) 0.0154(4) 0.000 0.000 -0.00108(10)
N1 0.0177(7) 0.0107(7) 0.0186(8) -0.0014(4) -0.0051(4) 0.0017(5)
N2 0.0174(11) 0.0112(9) 0.0194(11) 0.0004(4) -0.0061(7) 0.0039(4)
N3 0.0199(7) 0.0181(7) 0.0173(7) 0.0003(5) -0.0054(5) 0.0044(5)
N4 0.0199(7) 0.0146(8) 0.0200(8) -0.0015(4) -0.0057(5) 0.0016(5)
N5 0.0214(8) 0.0088(7) 0.0217(8) -0.0019(5) -0.0087(5) -0.0001(5)
N6 0.0171(7) 0.0106(7) 0.0165(8) 0.0011(5) -0.0023(4) -0.0006(6)
N7 0.0180(7) 0.0154(7) 0.0201(8) -0.0005(5) -0.0064(5) 0.0020(5)
N8 0.0211(8) 0.0155(8) 0.0222(8) 0.0000(5) -0.0080(6) 0.0037(6)
N9 0.0161(7) 0.0107(8) 0.0179(8) -0.0003(5) -0.0069(5) 0.0004(6)
C1 0.0135(8) 0.0124(8) 0.0154(8) -0.0020(5) 0.0006(5) 0.0008(6)
C2 0.0152(7) 0.0102(8) 0.0142(8) 0.0009(6) 0.0004(6) 0.0018(7)
O1 0.0116(9) 0.0132(10) 0.0231(10) -0.0004(5) 0.000 0.000
O1W 0.0590(13) 0.0270(10) 0.0335(11) 0.000 0.000 -0.0207(10)
O2W 0.0580(17) 0.073(2) 0.072(2) 0.000 0.000 -0.0012(19)

loop_
_atom_type_symbol
_atom_type_description
_atom_type_scat_dispersion_real
_atom_type_scat_dispersion_imag
_atom_type_scat_source
C C 0.0033 0.0016 'International Tables Vol C Tables 4.2.6.8 and 6.1.1.4'
H H 0.0000 0.0000 'International Tables Vol C Tables 4.2.6.8 and 6.1.1.4'
N N 0.0061 0.0033 'International Tables Vol C Tables 4.2.6.8 and 6.1.1.4'
O O 0.0106 0.0060 'International Tables Vol C Tables 4.2.6.8 and 6.1.1.4'
Mn Mn 0.3368 0.7283 'International Tables Vol C Tables 4.2.6.8 and 6.1.1.4'

loop_
_geom_angle_atom_site_label_1
_geom_angle_atom_site_label_2
_geom_angle_atom_site_label_3
_geom_angle
_geom_angle_site_symmetry_1
_geom_angle_site_symmetry_3
_geom_angle_publ_flag
O1W Mn1 O1W 180.0 . 9_565 ?
O1W Mn1 N3 89.16(7) . 9_565 ?
O1W Mn1 N3 90.84(7) 9_565 9_565 ?
O1W Mn1 N3 90.84(7) . . ?
O1W Mn1 N3 89.16(7) 9_565 . ?
N3 Mn1 N3 180.00(8) 9_565 . ?
O1W Mn1 N3 89.16(7) . 2_565 ?
O1W Mn1 N3 90.84(7) 9_565 2_565 ?
N3 Mn1 N3 85.84(7) 9_565 2_565 ?
N3 Mn1 N3 94.16(7) . 2_565 ?
O1W Mn1 N3 90.84(7) . 10 ?
O1W Mn1 N3 89.16(7) 9_565 10 ?
N3 Mn1 N3 94.16(7) 9_565 10 ?
N3 Mn1 N3 85.84(7) . 10 ?
N3 Mn1 N3 180.00(5) 2_565 10 ?
N9 Mn2 N9 176.00(7) 2_665 . ?
N9 Mn2 N1 103.83(5) 2_665 . ?
N9 Mn2 N1 78.87(5) . . ?
N9 Mn2 N1 78.87(5) 2_665 2_665 ?
N9 Mn2 N1 103.83(6) . 2_665 ?
N1 Mn2 N1 97.46(7) . 2_665 ?
N9 Mn2 O1 93.63(4) 2_665 2_665 ?
N9 Mn2 O1 83.15(4) . 2_665 ?
N1 Mn2 O1 159.04(4) . 2_665 ?
N1 Mn2 O1 97.22(5) 2_665 2_665 ?
N9 Mn2 O1 83.15(4) 2_665 . ?
N9 Mn2 O1 93.63(4) . . ?
N1 Mn2 O1 97.22(5) . . ?
N1 Mn2 O1 159.04(4) 2_665 . ?
O1 Mn2 O1 73.13(8) 2_665 . ?
C1 N1 N2 103.99(12) . . ?
C1 N1 Mn2 129.83(10) . . ?
N2 N1 Mn2 126.18(10) . . ?
N3 N2 N1 109.20(13) . . ?
N2 N3 N4 110.88(12) . . ?
N2 N3 Mn1 125.78(11) . . ?
N4 N3 Mn1 123.10(10) . . ?
C1 N4 N3 103.54(12) . . ?
C2 N5 C1 124.85(14) . . ?
C2 N5 H5A 117.6 . . ?
C1 N5 H5A 117.6 . . ?
C2 N6 N7 106.07(16) . . ?
C2 N6 H6A 127.0 . . ?
N7 N6 H6A 127.0 . . ?
N8 N7 N6 108.64(13) . . ?
N7 N8 N9 109.93(12) . . ?
C2 N9 N8 104.94(13) . . ?
C2 N9 Mn2 133.71(12) . . ?
N8 N9 Mn2 120.97(10) . . ?
N4 C1 N1 112.39(13) . . ?
N4 C1 N5 120.88(13) . . ?
N1 C1 N5 126.72(14) . . ?
N6 C2 N9 110.42(15) . . ?
N6 C2 N5 123.88(16) . . ?
N9 C2 N5 125.69(15) . . ?
Mn2 O1 Mn2 106.87(8) 7_545 . ?
Mn2 O1 H1A 126.6 7_545 . ?
Mn2 O1 H1A 126.6 . . ?
Mn1 O1W HW1 120(2) . . ?
Mn1 O1W HW2 139(2) . . ?
HW1 O1W HW2 101(2) . . ?

loop_
_geom_bond_atom_site_label_1
_geom_bond_atom_site_label_2
_geom_bond_distance
_geom_bond_site_symmetry_2
_geom_bond_publ_flag
Mn1 O1W 2.1364(19) . ?
Mn1 O1W 2.1364(19) 9_565 ?
Mn1 N3 2.3022(13) 9_565 ?
Mn1 N3 2.3022(13) . ?
Mn1 N3 2.3022(13) 2_565 ?
Mn1 N3 2.3022(13) 10 ?
Mn2 N9 2.1717(15) 2_665 ?
Mn2 N9 2.1717(15) . ?
Mn2 N1 2.2607(13) . ?
Mn2 N1 2.2607(13) 2_665 ?
Mn2 O1 2.3595(13) 2_665 ?
Mn2 O1 2.3595(13) . ?
N1 C1 1.342(2) . ?
N1 N2 1.3515(19) . ?
N2 N3 1.304(2) . ?
N3 N4 1.342(2) . ?
N4 C1 1.339(2) . ?
N5 C2 1.355(2) . ?
N5 C1 1.366(2) . ?
N5 H5A 0.8600 . ?
N6 C2 1.328(2) . ?
N6 N7 1.3643(19) . ?
N6 H6A 0.8600 . ?
N7 N8 1.2873(19) . ?
N8 N9 1.3660(19) . ?
N9 C2 1.337(2) . ?
O1 Mn2 2.3595(13) 7_545 ?
O1 H1A 0.9300 . ?
O1W HW1 0.850(10) . ?
O1W HW2 0.852(10) . ?
O2W HW3 0.856(10) . ?
